data_4326372
loop_
_publ_author_name
'Maria E. Carroll'
'Bryan E. Barton'
'Danielle L. Gray'
'Amanda E. Mack'
'Thomas B. Rauchfuss'

_publ_contact_author
; 
Danielle L. Gray 
University of Illinois 
School of Chemical Sciences, Box 59-1 
505 South Mathews Avenue 
Urbana, Illinois  61801 
USA 
;
_publ_contact_author_email dgray@illinois.edu
_publ_contact_author_fax '1  217 244 8068'
_publ_contact_author_phone '1  217 244 1708'
_publ_section_title
;
 Active-Site Models for the Nickel-Iron Hydrogenases: Effects of Ligands
 on Reactivity and Catalytic Properties
;
_journal_name_full 'Inorganic Chemistry'
_journal_page_first 9554
_journal_page_last 9563
_journal_paper_doi 10.1021/ic2012759
_journal_volume 50
_journal_year 2011
_chemical_formula_moiety 'C82 H68 Fe2 Ni2 O6 P4 S4'
_chemical_formula_sum 'C82 H68 Fe2 Ni2 O6 P4 S4'
_chemical_formula_weight 1630.60
_chemical_name_systematic
; 
? 
;
_space_group_IT_number 14
_symmetry_cell_setting monoclinic
_symmetry_space_group_name_Hall '-P 2yn'
_symmetry_space_group_name_H-M 'P 1 21/n 1'
_atom_sites_solution_hydrogens geom
_atom_sites_solution_primary direct
_atom_sites_solution_secondary difmap
_audit_creation_method SHELXL-97
_audit_update_record
; 
? 
;
_cell_angle_alpha 90.00
_cell_angle_beta 102.617(2)
_cell_angle_gamma 90.00
_cell_formula_units_Z 2
_cell_length_a 13.0211(6)
_cell_length_b 19.4280(8)
_cell_length_c 15.2088(7)
_cell_measurement_reflns_used 9916
_cell_measurement_temperature 193(2)
_cell_measurement_theta_max 27.11
_cell_measurement_theta_min 2.51
_cell_volume 3754.5(3)
_computing_cell_refinement 'SAINT V7.23A (Bruker, 2005)'
_computing_data_collection 'APEX2 V2.0-1 (Bruker, 2004)'
_computing_data_reduction
; 
SAINT V7.23A, XPREP V2005/2, SADABS V2007/4, TWINABS V2007/5 
(Bruker, 2005 & 2007) 
;
_computing_molecular_graphics
; 
SHELXTL V6.12 (Bruker, 2005), CrystalMaker v2.1.3 (CrystalMaker, 1994) 
;
_computing_publication_material 'XCIF V6.12 (Bruker, 2005)'
_computing_structure_refinement 'SHELXTL V6.12 (Bruker, 2005)'
_computing_structure_solution 'SHELXTL V6.12 (Bruker, 2005)'
_diffrn_ambient_temperature 193(2)
_diffrn_measured_fraction_theta_full 0.999
_diffrn_measured_fraction_theta_max 0.999
_diffrn_measurement_device 'Bruker Kappa/ApexII CCD'
_diffrn_measurement_method 'profile data from \f and \w scans'
_diffrn_radiation_monochromator graphite
_diffrn_radiation_source 'fine-focus sealed tube'
_diffrn_radiation_type MoK\a
_diffrn_radiation_wavelength 0.71073
_diffrn_radiation_wavelength_id ba25has
_diffrn_reflns_av_R_equivalents 0.0517
_diffrn_reflns_av_sigmaI/netI 0.0314
_diffrn_reflns_limit_h_max 16
_diffrn_reflns_limit_h_min -15
_diffrn_reflns_limit_k_max 24
_diffrn_reflns_limit_k_min -24
_diffrn_reflns_limit_l_max 19
_diffrn_reflns_limit_l_min -19
_diffrn_reflns_number 68319
_diffrn_reflns_theta_full 27.13
_diffrn_reflns_theta_max 27.13
_diffrn_reflns_theta_min 1.73
_exptl_absorpt_coefficient_mu 1.122
_exptl_absorpt_correction_T_max 0.9003
_exptl_absorpt_correction_T_min 0.7402
_exptl_absorpt_correction_type integration
_exptl_absorpt_process_details 'SHELXTL/XPREP V2005/2 (Bruker, 2005)'
_exptl_crystal_colour brown
_exptl_crystal_density_diffrn 1.442
_exptl_crystal_description column
_exptl_crystal_F_000 1680
_exptl_crystal_id ba25has
_exptl_crystal_preparation
; 
The data crystal was mounted using oil (Parantone-N, Exxon) to a 
0.3 mm cryo-loop (Hampton Research) with the (1 1 -1) scattering 
planes roughly normal to the spindle axis. 
;
_exptl_crystal_size_max 0.366
_exptl_crystal_size_mid 0.148
_exptl_crystal_size_min 0.124
_refine_diff_density_max 0.486
_refine_diff_density_min -0.322
_refine_diff_density_rms 0.061
_refine_ls_extinction_method none
_refine_ls_goodness_of_fit_ref 1.013
_refine_ls_hydrogen_treatment noref
_refine_ls_matrix_type full
_refine_ls_number_parameters 451
_refine_ls_number_reflns 8306
_refine_ls_number_restraints 0
_refine_ls_restrained_S_all 1.013
_refine_ls_R_factor_all 0.0438
_refine_ls_R_factor_gt 0.0301
_refine_ls_shift/su_max 0.003
_refine_ls_shift/su_mean 0.000
_refine_ls_structure_factor_coef Fsqd
_refine_ls_weighting_details 'calc w=1/[\s^2^(Fo^2^)+(0.0348P)^2^+1.7045P] where P=(Fo^2^+2Fc^2^)/3'
_refine_ls_weighting_scheme calc
_refine_ls_wR_factor_gt 0.0686
_refine_ls_wR_factor_ref 0.0746
_reflns_number_gt 6681
_reflns_number_total 8306
_reflns_threshold_expression >2sigma(I)
_cod_data_source_file ic2012759_si_002_3.cif
_cod_data_source_block ba25has
_cod_original_sg_symbol_H-M 'P 1 21/n 1 '
_cod_database_code 4326372

loop_
_symmetry_equiv_pos_as_xyz
'x, y, z'
'-x+1/2, y+1/2, -z+1/2'
'-x, -y, -z'
'x-1/2, -y-1/2, z-1/2'

loop_
_atom_site_label
_atom_site_type_symbol
_atom_site_fract_x
_atom_site_fract_y
_atom_site_fract_z
_atom_site_U_iso_or_equiv
_atom_site_adp_type
_atom_site_occupancy
_atom_site_symmetry_multiplicity
_atom_site_calc_flag
_atom_site_refinement_flags
Fe1 Fe 1.02203(2) 0.119814(13) 0.808567(18) 0.01773(7) Uani 1 1 d .
Ni1 Ni 0.857184(18) 0.114845(12) 0.861907(16) 0.01808(7) Uani 1 1 d .
S1 S 0.93896(4) 0.01907(2) 0.82710(3) 0.01967(10) Uani 1 1 d .
S2 S 1.01529(4) 0.13175(2) 0.95877(3) 0.02061(10) Uani 1 1 d .
P1 P 0.75079(4) 0.06405(2) 0.93492(3) 0.01679(10) Uani 1 1 d .
P2 P 1.17693(4) 0.06931(2) 0.81229(3) 0.01808(11) Uani 1 1 d .
O1 O 0.93462(13) 0.13472(8) 0.61650(10) 0.0376(4) Uani 1 1 d .
O2 O 1.09458(13) 0.26103(8) 0.80043(11) 0.0386(4) Uani 1 1 d .
O3 O 0.72895(15) 0.22506(9) 0.76757(13) 0.0564(5) Uani 1 1 d .
C1 C 0.8756(2) -0.12361(13) 0.63118(19) 0.0475(7) Uani 1 1 d .
H1 H 0.9031 -0.1674 0.6207 0.057 Uiso 1 1 calc R
C2 C 0.92065(18) -0.08680(12) 0.70798(17) 0.0389(6) Uani 1 1 d .
H2 H 0.9791 -0.1053 0.7498 0.047 Uiso 1 1 calc R
C3 C 0.88048(15) -0.02297(10) 0.72378(13) 0.0227(4) Uani 1 1 d .
C4 C 0.79440(17) 0.00298(11) 0.66284(14) 0.0303(5) Uani 1 1 d .
H4 H 0.7655 0.0462 0.6737 0.036 Uiso 1 1 calc R
C5 C 0.7506(2) -0.03399(12) 0.58626(16) 0.0405(6) Uani 1 1 d .
H5 H 0.6919 -0.0158 0.5444 0.049 Uiso 1 1 calc R
C6 C 0.7913(2) -0.09714(13) 0.57012(17) 0.0407(6) Uani 1 1 d .
H6 H 0.7611 -0.1222 0.5171 0.049 Uiso 1 1 calc R
C7 C 0.66868(15) 0.00158(10) 0.86285(13) 0.0220(4) Uani 1 1 d .
C8 C 0.57113(17) 0.01983(12) 0.80934(14) 0.0320(5) Uani 1 1 d .
H8 H 0.5434 0.0645 0.8144 0.038 Uiso 1 1 calc R
C9 C 0.51457(19) -0.02713(14) 0.74873(17) 0.0444(6) Uani 1 1 d .
H9 H 0.4476 -0.0147 0.7134 0.053 Uiso 1 1 calc R
C10 C 0.5545(2) -0.09137(14) 0.73948(16) 0.0447(6) Uani 1 1 d .
H10 H 0.5150 -0.1234 0.6984 0.054 Uiso 1 1 calc R
C11 C 0.6521(2) -0.10951(12) 0.78979(16) 0.0369(6) Uani 1 1 d .
H11 H 0.6803 -0.1537 0.7823 0.044 Uiso 1 1 calc R
C12 C 0.70948(16) -0.06339(10) 0.85152(14) 0.0256(4) Uani 1 1 d .
H12 H 0.7767 -0.0762 0.8861 0.031 Uiso 1 1 calc R
C13 C 0.66266(14) 0.11697(9) 0.98447(13) 0.0197(4) Uani 1 1 d .
C14 C 0.69776(17) 0.18206(11) 1.01622(15) 0.0321(5) Uani 1 1 d .
H14 H 0.7620 0.1995 1.0053 0.038 Uiso 1 1 calc R
C15 C 0.6395(2) 0.22148(13) 1.06371(18) 0.0443(6) Uani 1 1 d .
H15 H 0.6645 0.2655 1.0859 0.053 Uiso 1 1 calc R
C16 C 0.54525(19) 0.19703(13) 1.07885(17) 0.0410(6) Uani 1 1 d .
H16 H 0.5050 0.2245 1.1106 0.049 Uiso 1 1 calc R
C17 C 0.50963(17) 0.13284(12) 1.04800(15) 0.0331(5) Uani 1 1 d .
H17 H 0.4453 0.1158 1.0592 0.040 Uiso 1 1 calc R
C18 C 0.56747(15) 0.09302(11) 1.00067(14) 0.0242(4) Uani 1 1 d .
H18 H 0.5421 0.0490 0.9790 0.029 Uiso 1 1 calc R
C19 C 1.04320(16) 0.21992(10) 0.98886(13) 0.0239(4) Uani 1 1 d .
C20 C 1.14427(19) 0.23690(13) 1.03585(16) 0.0383(6) Uani 1 1 d .
H20 H 1.1954 0.2018 1.0538 0.046 Uiso 1 1 calc R
C21 C 1.1701(2) 0.30520(14) 1.05629(18) 0.0521(7) Uani 1 1 d .
H21 H 1.2392 0.3167 1.0878 0.063 Uiso 1 1 calc R
C22 C 1.0967(2) 0.35630(13) 1.03146(18) 0.0502(7) Uani 1 1 d .
H22 H 1.1152 0.4030 1.0453 0.060 Uiso 1 1 calc R
C23 C 0.9964(2) 0.33971(12) 0.98644(16) 0.0391(6) Uani 1 1 d .
H23 H 0.9455 0.3751 0.9698 0.047 Uiso 1 1 calc R
C24 C 0.96896(18) 0.27181(11) 0.96508(15) 0.0304(5) Uani 1 1 d .
H24 H 0.8993 0.2608 0.9342 0.036 Uiso 1 1 calc R
C25 C 1.17677(15) -0.00266(10) 0.73492(13) 0.0227(4) Uani 1 1 d .
C26 C 1.12590(18) 0.00511(12) 0.64472(14) 0.0341(5) Uani 1 1 d .
H26 H 1.0892 0.0466 0.6255 0.041 Uiso 1 1 calc R
C27 C 1.1282(2) -0.04702(13) 0.58263(17) 0.0420(6) Uani 1 1 d .
H27 H 1.0942 -0.0409 0.5212 0.050 Uiso 1 1 calc R
C28 C 1.1799(2) -0.10738(13) 0.61035(18) 0.0456(6) Uani 1 1 d .
H28 H 1.1823 -0.1430 0.5680 0.055 Uiso 1 1 calc R
C29 C 1.2283(2) -0.11635(13) 0.69954(19) 0.0472(7) Uani 1 1 d .
H29 H 1.2622 -0.1587 0.7187 0.057 Uiso 1 1 calc R
C30 C 1.22811(18) -0.06423(11) 0.76157(16) 0.0344(5) Uani 1 1 d .
H30 H 1.2633 -0.0707 0.8227 0.041 Uiso 1 1 calc R
C31 C 1.28112(15) 0.12530(10) 0.78804(14) 0.0232(4) Uani 1 1 d .
C32 C 1.31976(19) 0.11954(13) 0.71034(16) 0.0380(6) Uani 1 1 d .
H32 H 1.2924 0.0852 0.6670 0.046 Uiso 1 1 calc R
C33 C 1.3985(2) 0.16378(15) 0.6954(2) 0.0528(7) Uani 1 1 d .
H33 H 1.4240 0.1596 0.6417 0.063 Uiso 1 1 calc R
C34 C 1.43943(19) 0.21301(14) 0.7571(2) 0.0494(7) Uani 1 1 d .
H34 H 1.4934 0.2427 0.7465 0.059 Uiso 1 1 calc R
C35 C 1.40241(19) 0.21947(13) 0.83411(19) 0.0450(6) Uani 1 1 d .
H35 H 1.4314 0.2534 0.8775 0.054 Uiso 1 1 calc R
C36 C 1.32246(18) 0.17665(11) 0.84940(16) 0.0344(5) Uani 1 1 d .
H36 H 1.2958 0.1825 0.9023 0.041 Uiso 1 1 calc R
C37 C 0.97029(15) 0.12575(10) 0.69171(14) 0.0243(4) Uani 1 1 d .
C38 C 1.06662(15) 0.20547(11) 0.80589(13) 0.0249(4) Uani 1 1 d .
C39 C 0.78070(17) 0.18074(11) 0.80107(14) 0.0287(5) Uani 1 1 d .
C40 C 1.24375(15) 0.03506(10) 0.92330(13) 0.0212(4) Uani 1 1 d .
H40A H 1.3087 0.0112 0.9165 0.025 Uiso 1 1 calc R
H40B H 1.2651 0.0743 0.9648 0.025 Uiso 1 1 calc R
C41 C 0.82180(14) 0.01503(10) 1.03303(13) 0.0207(4) Uani 1 1 d .
H41A H 0.8783 -0.0116 1.0144 0.025 Uiso 1 1 calc R
H41B H 0.8562 0.0483 1.0796 0.025 Uiso 1 1 calc R

loop_
_atom_site_aniso_label
_atom_site_aniso_U_11
_atom_site_aniso_U_22
_atom_site_aniso_U_33
_atom_site_aniso_U_23
_atom_site_aniso_U_13
_atom_site_aniso_U_12
Fe1 0.01674(13) 0.01890(14) 0.01828(14) 0.00217(11) 0.00544(11) -0.00039(10)
Ni1 0.01705(12) 0.01807(12) 0.02022(13) 0.00235(10) 0.00645(10) -0.00029(9)
S1 0.0192(2) 0.0187(2) 0.0215(2) 0.00115(18) 0.00527(19) -0.00021(18)
S2 0.0211(2) 0.0209(2) 0.0198(2) 0.00182(19) 0.00450(19) -0.00098(18)
P1 0.0157(2) 0.0170(2) 0.0180(2) 0.00165(19) 0.00441(18) -0.00028(18)
P2 0.0175(2) 0.0199(2) 0.0177(2) 0.00254(19) 0.00563(19) 0.00026(18)
O1 0.0396(9) 0.0463(10) 0.0236(9) 0.0062(7) -0.0002(7) 0.0028(7)
O2 0.0515(10) 0.0227(8) 0.0456(10) 0.0032(7) 0.0192(8) -0.0074(7)
O3 0.0632(12) 0.0450(11) 0.0557(12) 0.0168(9) 0.0017(10) 0.0227(10)
C1 0.0423(14) 0.0379(14) 0.0592(18) -0.0238(12) 0.0040(13) 0.0064(11)
C2 0.0320(12) 0.0312(12) 0.0490(15) -0.0113(11) -0.0011(11) 0.0069(10)
C3 0.0223(10) 0.0215(10) 0.0262(11) -0.0007(8) 0.0095(8) -0.0044(8)
C4 0.0352(12) 0.0224(10) 0.0309(12) -0.0012(9) 0.0018(10) 0.0004(9)
C5 0.0447(14) 0.0353(13) 0.0351(14) -0.0006(10) -0.0055(11) -0.0009(11)
C6 0.0451(14) 0.0402(14) 0.0354(14) -0.0144(11) 0.0061(11) -0.0088(11)
C7 0.0242(10) 0.0239(10) 0.0192(10) -0.0004(8) 0.0078(8) -0.0059(8)
C8 0.0281(11) 0.0365(12) 0.0291(12) -0.0024(10) 0.0010(9) -0.0010(9)
C9 0.0344(13) 0.0594(17) 0.0337(14) -0.0066(12) -0.0046(11) -0.0115(12)
C10 0.0564(16) 0.0489(15) 0.0300(13) -0.0170(11) 0.0118(12) -0.0272(13)
C11 0.0523(15) 0.0286(12) 0.0357(13) -0.0091(10) 0.0229(12) -0.0107(10)
C12 0.0306(11) 0.0244(10) 0.0252(11) -0.0011(8) 0.0132(9) -0.0034(8)
C13 0.0198(9) 0.0213(10) 0.0190(10) 0.0016(8) 0.0063(8) 0.0029(7)
C14 0.0343(12) 0.0274(11) 0.0384(13) -0.0067(10) 0.0163(10) -0.0070(9)
C15 0.0551(16) 0.0314(13) 0.0518(16) -0.0166(11) 0.0235(13) -0.0047(11)
C16 0.0434(14) 0.0445(14) 0.0407(14) -0.0094(11) 0.0213(12) 0.0089(11)
C17 0.0248(11) 0.0447(13) 0.0323(12) -0.0007(10) 0.0119(9) 0.0018(9)
C18 0.0204(10) 0.0265(10) 0.0255(11) 0.0011(8) 0.0051(8) -0.0002(8)
C19 0.0296(10) 0.0248(10) 0.0184(10) 0.0004(8) 0.0073(8) -0.0065(8)
C20 0.0373(13) 0.0410(14) 0.0329(13) 0.0026(10) -0.0007(10) -0.0108(11)
C21 0.0552(17) 0.0515(17) 0.0437(16) -0.0022(13) -0.0025(13) -0.0277(14)
C22 0.074(2) 0.0336(14) 0.0431(15) -0.0056(12) 0.0131(14) -0.0246(14)
C23 0.0569(15) 0.0263(12) 0.0386(14) -0.0032(10) 0.0204(12) -0.0034(11)
C24 0.0345(12) 0.0278(11) 0.0311(12) -0.0039(9) 0.0122(10) -0.0039(9)
C25 0.0206(9) 0.0246(10) 0.0245(11) -0.0028(8) 0.0086(8) 0.0003(8)
C26 0.0389(12) 0.0361(12) 0.0259(12) -0.0031(10) 0.0044(10) 0.0089(10)
C27 0.0465(14) 0.0499(15) 0.0290(13) -0.0115(11) 0.0067(11) 0.0042(12)
C28 0.0575(16) 0.0405(14) 0.0418(15) -0.0162(12) 0.0171(13) 0.0042(12)
C29 0.0577(16) 0.0336(13) 0.0510(17) -0.0068(12) 0.0131(13) 0.0189(12)
C30 0.0371(12) 0.0327(12) 0.0330(12) -0.0016(10) 0.0064(10) 0.0096(10)
C31 0.0176(9) 0.0245(10) 0.0284(11) 0.0096(8) 0.0072(8) 0.0035(8)
C32 0.0382(13) 0.0454(14) 0.0346(13) 0.0043(11) 0.0173(11) -0.0045(11)
C33 0.0512(16) 0.0621(18) 0.0561(18) 0.0145(15) 0.0357(14) -0.0068(14)
C34 0.0336(13) 0.0456(15) 0.072(2) 0.0204(14) 0.0194(13) -0.0092(11)
C35 0.0385(13) 0.0372(14) 0.0582(17) 0.0065(12) 0.0082(12) -0.0153(11)
C36 0.0351(12) 0.0336(12) 0.0365(13) 0.0017(10) 0.0121(10) -0.0101(10)
C37 0.0215(10) 0.0238(10) 0.0282(12) 0.0016(8) 0.0069(9) -0.0004(8)
C38 0.0258(10) 0.0275(11) 0.0232(11) 0.0012(8) 0.0089(8) 0.0015(8)
C39 0.0318(11) 0.0280(11) 0.0267(11) 0.0033(9) 0.0073(9) 0.0003(9)
C40 0.0204(9) 0.0213(10) 0.0215(10) 0.0032(8) 0.0036(8) -0.0009(8)
C41 0.0174(9) 0.0230(10) 0.0216(10) 0.0052(8) 0.0042(8) -0.0001(7)

loop_
_atom_type_symbol
_atom_type_description
_atom_type_scat_dispersion_real
_atom_type_scat_dispersion_imag
_atom_type_scat_source
C C 0.0033 0.0016 'International Tables Vol C Tables 4.2.6.8 and 6.1.1.4'
H H 0.0000 0.0000 'International Tables Vol C Tables 4.2.6.8 and 6.1.1.4'
O O 0.0106 0.0060 'International Tables Vol C Tables 4.2.6.8 and 6.1.1.4'
P P 0.1023 0.0942 'International Tables Vol C Tables 4.2.6.8 and 6.1.1.4'
S S 0.1246 0.1234 'International Tables Vol C Tables 4.2.6.8 and 6.1.1.4'
Fe Fe 0.3463 0.8444 'International Tables Vol C Tables 4.2.6.8 and 6.1.1.4'
Ni Ni 0.3393 1.1124 'International Tables Vol C Tables 4.2.6.8 and 6.1.1.4'

loop_
_exptl_crystal_face_index_h
_exptl_crystal_face_index_k
_exptl_crystal_face_index_l
_exptl_crystal_face_perp_dist
0.00 1.00 0.00 0.0610
0.00 -1.00 0.00 0.0620
-1.00 0.00 0.00 0.1510
1.00 0.00 0.00 0.1610
0.00 -1.00 -1.00 0.0650
0.00 1.00 1.00 0.0700
0.00 -1.00 1.00 0.0440
0.00 1.00 -1.00 0.0620

loop_
_geom_angle_atom_site_label_1
_geom_angle_atom_site_label_2
_geom_angle_atom_site_label_3
_geom_angle
_geom_angle_site_symmetry_1
C37 Fe1 C38 88.30(9) .
C37 Fe1 P2 101.46(6) .
C38 Fe1 P2 96.60(7) .
C37 Fe1 S1 95.37(7) .
C38 Fe1 S1 167.87(6) .
P2 Fe1 S1 94.005(19) .
C37 Fe1 S2 154.13(7) .
C38 Fe1 S2 90.68(7) .
P2 Fe1 S2 104.33(2) .
S1 Fe1 S2 80.970(18) .
C37 Fe1 Ni1 99.59(6) .
C38 Fe1 Ni1 111.10(6) .
P2 Fe1 Ni1 145.490(18) .
S1 Fe1 Ni1 56.901(14) .
S2 Fe1 Ni1 56.929(14) .
C39 Ni1 P1 104.29(7) .
C39 Ni1 S1 135.86(7) .
P1 Ni1 S1 97.478(19) .
C39 Ni1 S2 124.32(7) .
P1 Ni1 S2 108.62(2) .
S1 Ni1 S2 82.235(19) .
C39 Ni1 Fe1 103.48(7) .
P1 Ni1 Fe1 151.648(17) .
S1 Ni1 Fe1 57.687(14) .
S2 Ni1 Fe1 58.440(15) .
C3 S1 Ni1 116.71(7) .
C3 S1 Fe1 113.93(6) .
Ni1 S1 Fe1 65.412(16) .
C19 S2 Ni1 114.06(7) .
C19 S2 Fe1 107.38(6) .
Ni1 S2 Fe1 64.631(16) .
C7 P1 C13 106.59(9) .
C7 P1 C41 105.57(9) .
C13 P1 C41 101.94(9) .
C7 P1 Ni1 110.42(6) .
C13 P1 Ni1 118.73(6) .
C41 P1 Ni1 112.51(6) .
C25 P2 C31 102.75(9) .
C25 P2 C40 104.31(9) .
C31 P2 C40 100.12(9) .
C25 P2 Fe1 116.49(6) .
C31 P2 Fe1 115.92(6) .
C40 P2 Fe1 115.11(6) .
C6 C1 C2 120.4(2) .
C6 C1 H1 119.8 .
C2 C1 H1 119.8 .
C1 C2 C3 120.1(2) .
C1 C2 H2 120.0 .
C3 C2 H2 120.0 .
C4 C3 C2 119.4(2) .
C4 C3 S1 123.34(16) .
C2 C3 S1 117.17(16) .
C5 C4 C3 120.0(2) .
C5 C4 H4 120.0 .
C3 C4 H4 120.0 .
C6 C5 C4 120.6(2) .
C6 C5 H5 119.7 .
C4 C5 H5 119.7 .
C1 C6 C5 119.6(2) .
C1 C6 H6 120.2 .
C5 C6 H6 120.2 .
C12 C7 C8 118.71(19) .
C12 C7 P1 119.27(15) .
C8 C7 P1 121.47(16) .
C9 C8 C7 120.2(2) .
C9 C8 H8 119.9 .
C7 C8 H8 119.9 .
C10 C9 C8 120.5(2) .
C10 C9 H9 119.7 .
C8 C9 H9 119.7 .
C9 C10 C11 120.0(2) .
C9 C10 H10 120.0 .
C11 C10 H10 120.0 .
C10 C11 C12 120.3(2) .
C10 C11 H11 119.9 .
C12 C11 H11 119.9 .
C11 C12 C7 120.2(2) .
C11 C12 H12 119.9 .
C7 C12 H12 119.9 .
C14 C13 C18 118.55(18) .
C14 C13 P1 117.81(14) .
C18 C13 P1 123.29(15) .
C15 C14 C13 120.4(2) .
C15 C14 H14 119.8 .
C13 C14 H14 119.8 .
C16 C15 C14 120.3(2) .
C16 C15 H15 119.9 .
C14 C15 H15 119.9 .
C17 C16 C15 120.0(2) .
C17 C16 H16 120.0 .
C15 C16 H16 120.0 .
C16 C17 C18 120.1(2) .
C16 C17 H17 119.9 .
C18 C17 H17 119.9 .
C17 C18 C13 120.66(19) .
C17 C18 H18 119.7 .
C13 C18 H18 119.7 .
C24 C19 C20 119.2(2) .
C24 C19 S2 122.50(16) .
C20 C19 S2 118.30(17) .
C21 C20 C19 119.8(2) .
C21 C20 H20 120.1 .
C19 C20 H20 120.1 .
C22 C21 C20 120.7(2) .
C22 C21 H21 119.7 .
C20 C21 H21 119.7 .
C21 C22 C23 119.8(2) .
C21 C22 H22 120.1 .
C23 C22 H22 120.1 .
C22 C23 C24 120.5(2) .
C22 C23 H23 119.7 .
C24 C23 H23 119.7 .
C23 C24 C19 120.0(2) .
C23 C24 H24 120.0 .
C19 C24 H24 120.0 .
C30 C25 C26 118.40(19) .
C30 C25 P2 122.62(16) .
C26 C25 P2 118.94(16) .
C27 C26 C25 120.9(2) .
C27 C26 H26 119.6 .
C25 C26 H26 119.6 .
C28 C27 C26 119.7(2) .
C28 C27 H27 120.1 .
C26 C27 H27 120.1 .
C27 C28 C29 120.0(2) .
C27 C28 H28 120.0 .
C29 C28 H28 120.0 .
C28 C29 C30 120.7(2) .
C28 C29 H29 119.7 .
C30 C29 H29 119.7 .
C29 C30 C25 120.3(2) .
C29 C30 H30 119.9 .
C25 C30 H30 119.9 .
C32 C31 C36 118.05(19) .
C32 C31 P2 122.99(17) .
C36 C31 P2 118.95(16) .
C31 C32 C33 120.4(2) .
C31 C32 H32 119.8 .
C33 C32 H32 119.8 .
C34 C33 C32 120.7(2) .
C34 C33 H33 119.6 .
C32 C33 H33 119.6 .
C33 C34 C35 119.7(2) .
C33 C34 H34 120.1 .
C35 C34 H34 120.1 .
C34 C35 C36 120.4(2) .
C34 C35 H35 119.8 .
C36 C35 H35 119.8 .
C35 C36 C31 120.7(2) .
C35 C36 H36 119.6 .
C31 C36 H36 119.6 .
O1 C37 Fe1 174.81(18) .
O2 C38 Fe1 177.24(19) .
O3 C39 Ni1 174.7(2) .
C41 C40 P2 115.33(13) 3_757
C41 C40 H40A 108.4 3_757
P2 C40 H40A 108.4 .
C41 C40 H40B 108.4 3_757
P2 C40 H40B 108.4 .
H40A C40 H40B 107.5 .
C40 C41 P1 116.73(13) 3_757
C40 C41 H41A 108.1 3_757
P1 C41 H41A 108.1 .
C40 C41 H41B 108.1 3_757
P1 C41 H41B 108.1 .
H41A C41 H41B 107.3 .

loop_
_geom_bond_atom_site_label_1
_geom_bond_atom_site_label_2
_geom_bond_distance
_geom_bond_site_symmetry_2
Fe1 C37 1.761(2) .
Fe1 C38 1.766(2) .
Fe1 P2 2.2326(5) .
Fe1 S1 2.2833(5) .
Fe1 S2 2.3167(6) .
Fe1 Ni1 2.4567(3) .
Ni1 C39 1.756(2) .
Ni1 P1 2.1905(5) .
Ni1 S1 2.2633(5) .
Ni1 S2 2.2784(5) .
S1 C3 1.787(2) .
S2 C19 1.790(2) .
P1 C7 1.818(2) .
P1 C13 1.8220(18) .
P1 C41 1.8401(19) .
P2 C25 1.827(2) .
P2 C31 1.8381(19) .
P2 C40 1.8462(19) .
O1 C37 1.150(2) .
O2 C38 1.148(2) .
O3 C39 1.142(3) .
C1 C6 1.373(4) .
C1 C2 1.386(3) .
C1 H1 0.9500 .
C2 C3 1.387(3) .
C2 H2 0.9500 .
C3 C4 1.384(3) .
C4 C5 1.381(3) .
C4 H4 0.9500 .
C5 C6 1.380(3) .
C5 H5 0.9500 .
C6 H6 0.9500 .
C7 C12 1.395(3) .
C7 C8 1.396(3) .
C8 C9 1.388(3) .
C8 H8 0.9500 .
C9 C10 1.371(4) .
C9 H9 0.9500 .
C10 C11 1.378(4) .
C10 H10 0.9500 .
C11 C12 1.391(3) .
C11 H11 0.9500 .
C12 H12 0.9500 .
C13 C14 1.395(3) .
C13 C18 1.395(3) .
C14 C15 1.387(3) .
C14 H14 0.9500 .
C15 C16 1.381(3) .
C15 H15 0.9500 .
C16 C17 1.377(3) .
C16 H16 0.9500 .
C17 C18 1.386(3) .
C17 H17 0.9500 .
C18 H18 0.9500 .
C19 C24 1.389(3) .
C19 C20 1.393(3) .
C20 C21 1.387(3) .
C20 H20 0.9500 .
C21 C22 1.372(4) .
C21 H21 0.9500 .
C22 C23 1.374(4) .
C22 H22 0.9500 .
C23 C24 1.387(3) .
C23 H23 0.9500 .
C24 H24 0.9500 .
C25 C30 1.387(3) .
C25 C26 1.395(3) .
C26 C27 1.390(3) .
C26 H26 0.9500 .
C27 C28 1.372(3) .
C27 H27 0.9500 .
C28 C29 1.376(4) .
C28 H28 0.9500 .
C29 C30 1.384(3) .
C29 H29 0.9500 .
C30 H30 0.9500 .
C31 C32 1.386(3) .
C31 C36 1.392(3) .
C32 C33 1.394(3) .
C32 H32 0.9500 .
C33 C34 1.364(4) .
C33 H33 0.9500 .
C34 C35 1.367(4) .
C34 H34 0.9500 .
C35 C36 1.391(3) .
C35 H35 0.9500 .
C36 H36 0.9500 .
C40 C41 1.538(2) 3_757
C40 H40A 0.9900 .
C40 H40B 0.9900 .
C41 C40 1.538(2) 3_757
C41 H41A 0.9900 .
C41 H41B 0.9900 .
